data_4308246
loop_
_publ_author_name
'Xiang-Ping Li'
'Jian-Yong Zhang'
'Mei Pan'
'Sheng-Run Zheng'
'Yu Liu'
'Cheng-Yong Su'

_publ_section_title
;
Zero to Three Dimensional Increase of Silver(I) Coordination Assemblies
Controlled by Deprotonation of 1,3,5-Tri(2-benzimidazolyl)benzene and
Aggregation of Multinuclear Building Units
;
_journal_name_full 'Inorganic Chemistry'
_journal_page_first 4617
_journal_page_last 4625
_journal_paper_doi 10.1021/ic070309k
_journal_volume 46
_journal_year 2007
_chemical_formula_sum 'C27 H16 Ag2 N6'
_chemical_formula_weight 640.20
_chemical_name_systematic
; 
 ? 
;
_space_group_IT_number 43
_symmetry_cell_setting orthorhombic
_symmetry_space_group_name_Hall 'F 2 -2d'
_symmetry_space_group_name_H-M 'F d d 2'
_atom_sites_solution_hydrogens geom
_atom_sites_solution_primary direct
_atom_sites_solution_secondary difmap
_audit_creation_method SHELXL-97
_cell_angle_alpha 90.00
_cell_angle_beta 90.00
_cell_angle_gamma 90.00
_cell_formula_units_Z 16
_cell_length_a 30.350(4)
_cell_length_b 34.864(7)
_cell_length_c 8.8405(11)
_cell_measurement_temperature 293(2)
_cell_volume 9354(3)
_computing_structure_refinement 'SHELXL-97 (Sheldrick, 1997)'
_computing_structure_solution 'SHELXS-97 (Sheldrick, 1990)'
_diffrn_ambient_temperature 293(2)
_diffrn_measured_fraction_theta_full 0.999
_diffrn_measured_fraction_theta_max 0.999
_diffrn_measurement_device_type APEX
_diffrn_measurement_method '\w scan'
_diffrn_radiation_monochromator graphite
_diffrn_radiation_source 'fine-focus sealed tube'
_diffrn_radiation_type MoK\a
_diffrn_radiation_wavelength 0.71073
_diffrn_reflns_av_R_equivalents 0.0389
_diffrn_reflns_av_sigmaI/netI 0.0530
_diffrn_reflns_limit_h_max 38
_diffrn_reflns_limit_h_min -38
_diffrn_reflns_limit_k_max 23
_diffrn_reflns_limit_k_min -44
_diffrn_reflns_limit_l_max 11
_diffrn_reflns_limit_l_min -11
_diffrn_reflns_number 13754
_diffrn_reflns_theta_full 26.94
_diffrn_reflns_theta_max 26.94
_diffrn_reflns_theta_min 1.78
_exptl_absorpt_coefficient_mu 1.703
_exptl_absorpt_correction_T_max 0.7269
_exptl_absorpt_correction_T_min 0.5490
_exptl_absorpt_correction_type multi-scan
_exptl_absorpt_process_details 'Bruker SADABS'
_exptl_crystal_colour Colorless
_exptl_crystal_density_diffrn 1.818
_exptl_crystal_density_method 'not measured'
_exptl_crystal_description Block
_exptl_crystal_F_000 5024
_exptl_crystal_size_max 0.40
_exptl_crystal_size_mid 0.32
_exptl_crystal_size_min 0.20
_refine_diff_density_max 0.623
_refine_diff_density_min -0.400
_refine_diff_density_rms 0.105
_refine_ls_abs_structure_details 'Flack H D (1983), Acta Cryst. A39, 876-881'
_refine_ls_abs_structure_Flack -0.03(3)
_refine_ls_extinction_method none
_refine_ls_goodness_of_fit_ref 1.086
_refine_ls_hydrogen_treatment geom
_refine_ls_matrix_type full
_refine_ls_number_parameters 316
_refine_ls_number_reflns 5032
_refine_ls_number_restraints 1
_refine_ls_restrained_S_all 1.086
_refine_ls_R_factor_all 0.0543
_refine_ls_R_factor_gt 0.0357
_refine_ls_shift/su_max 0.004
_refine_ls_shift/su_mean 0.000
_refine_ls_structure_factor_coef Fsqd
_refine_ls_weighting_details 'calc w=1/[\s^2^(Fo^2^)+(0.0313P)^2^+1.3013P] where P=(Fo^2^+2Fc^2^)/3'
_refine_ls_weighting_scheme calc
_refine_ls_wR_factor_gt 0.0684
_refine_ls_wR_factor_ref 0.0743
_reflns_number_gt 4045
_reflns_number_total 5032
_reflns_threshold_expression >2sigma(I)
_cod_data_source_file ic070309k-file003_2.cif
_cod_data_source_block 2
_cod_depositor_comments
;
The following automatic conversions were performed:
'_symmetry_cell_setting' value 'Orthorhombic' changed to 'orthorhombic'
according to '/home/saulius/struct/CIF-dictionaries/cif_core.dic'
dictionary named 'cif_core.dic' version 2.4.1 from 2010-06-29.

Automatic conversion script
Id: cif_fix_enum 1527 2010-12-29 10:47:43Z saulius 
;
_cod_database_code 4308246

loop_
_symmetry_equiv_pos_as_xyz
'x, y, z'
'-x, -y, z'
'x+1/4, -y+1/4, z+1/4'
'-x+1/4, y+1/4, z+1/4'
'x, y+1/2, z+1/2'
'-x, -y+1/2, z+1/2'
'x+1/4, -y+3/4, z+3/4'
'-x+1/4, y+3/4, z+3/4'
'x+1/2, y, z+1/2'
'-x+1/2, -y, z+1/2'
'x+3/4, -y+1/4, z+3/4'
'-x+3/4, y+1/4, z+3/4'
'x+1/2, y+1/2, z'
'-x+1/2, -y+1/2, z'
'x+3/4, -y+3/4, z+1/4'
'-x+3/4, y+3/4, z+1/4'

loop_
_atom_site_label
_atom_site_type_symbol
_atom_site_fract_x
_atom_site_fract_y
_atom_site_fract_z
_atom_site_U_iso_or_equiv
_atom_site_adp_type
_atom_site_occupancy
_atom_site_symmetry_multiplicity
_atom_site_calc_flag
_atom_site_refinement_flags
_atom_site_disorder_assembly
_atom_site_disorder_group
Ag1 Ag 0.835326(13) 0.928166(12) 0.99786(4) 0.03463(12) Uani 1 1 d . . .
Ag2 Ag 0.714095(13) 0.900509(12) 0.52831(4) 0.03338(11) Uani 1 1 d . . .
N1 N 0.86183(13) 0.95757(12) 0.8192(4) 0.0281(10) Uani 1 1 d . . .
N2 N 0.86614(13) 0.99453(13) 0.6135(5) 0.0322(11) Uani 1 1 d . . .
H2A H 0.8590 1.0111 0.5456 0.039 Uiso 1 1 calc R . .
N3 N 0.74957(13) 1.11403(13) 0.8374(5) 0.0288(10) Uani 1 1 d . . .
N4 N 0.69547(14) 1.10069(13) 0.6713(5) 0.0289(10) Uani 1 1 d . . .
N5 N 0.68043(13) 0.91819(12) 0.7196(5) 0.0279(10) Uani 1 1 d . . .
N6 N 0.65105(13) 0.95616(13) 0.8982(5) 0.0294(10) Uani 1 1 d . . .
C1 C 0.84163(16) 0.98308(15) 0.7304(6) 0.0277(12) Uani 1 1 d . . .
C2 C 0.90264(15) 0.95186(15) 0.7516(6) 0.0286(11) Uani 1 1 d . . .
C3 C 0.93727(17) 0.92744(17) 0.7903(7) 0.0446(15) Uani 1 1 d . . .
H3A H 0.9365 0.9127 0.8779 0.053 Uiso 1 1 calc R . .
C4 C 0.9724(2) 0.9262(2) 0.6938(8) 0.061(2) Uani 1 1 d . . .
H4A H 0.9958 0.9098 0.7153 0.074 Uiso 1 1 calc R . .
C5 C 0.97404(19) 0.9486(2) 0.5648(8) 0.059(2) Uani 1 1 d . . .
H5A H 0.9985 0.9467 0.5020 0.070 Uiso 1 1 calc R . .
C6 C 0.94134(17) 0.97346(19) 0.5262(8) 0.0492(16) Uani 1 1 d . . .
H6A H 0.9431 0.9887 0.4401 0.059 Uiso 1 1 calc R . .
C7 C 0.90493(17) 0.97472(17) 0.6232(6) 0.0339(14) Uani 1 1 d . . .
C8 C 0.72880(16) 1.08713(16) 0.7544(6) 0.0277(11) Uani 1 1 d . . .
C9 C 0.72704(18) 1.14759(15) 0.8081(6) 0.0304(12) Uani 1 1 d . . .
C10 C 0.7322(2) 1.18399(17) 0.8644(7) 0.0471(16) Uani 1 1 d . . .
H10A H 0.7542 1.1896 0.9342 0.057 Uiso 1 1 calc R . .
C11 C 0.7036(2) 1.21202(18) 0.8138(8) 0.0588(19) Uani 1 1 d . . .
H11A H 0.7064 1.2369 0.8503 0.071 Uiso 1 1 calc R . .
C12 C 0.6708(2) 1.20388(19) 0.7103(8) 0.0547(19) Uani 1 1 d . . .
H12A H 0.6519 1.2233 0.6794 0.066 Uiso 1 1 calc R . .
C13 C 0.66554(19) 1.16790(18) 0.6525(6) 0.0412(15) Uani 1 1 d . . .
H13A H 0.6440 1.1627 0.5806 0.049 Uiso 1 1 calc R . .
C14 C 0.69353(17) 1.13942(15) 0.7047(6) 0.0291(13) Uani 1 1 d . . .
C15 C 0.68320(15) 0.95105(15) 0.7957(6) 0.0266(12) Uani 1 1 d . . .
C16 C 0.64309(15) 0.90014(14) 0.7760(6) 0.0260(11) Uani 1 1 d . . .
C17 C 0.62270(17) 0.86544(14) 0.7390(6) 0.0308(12) Uani 1 1 d . . .
H17A H 0.6340 0.8497 0.6634 0.037 Uiso 1 1 calc R . .
C18 C 0.58597(17) 0.85550(15) 0.8169(6) 0.0338(13) Uani 1 1 d . . .
H18A H 0.5719 0.8326 0.7936 0.041 Uiso 1 1 calc R . .
C19 C 0.56866(18) 0.87874(17) 0.9312(6) 0.0364(14) Uani 1 1 d . . .
H19A H 0.5437 0.8708 0.9832 0.044 Uiso 1 1 calc R . .
C20 C 0.58788(16) 0.91306(17) 0.9680(6) 0.0329(14) Uani 1 1 d . . .
H20A H 0.5764 0.9287 1.0435 0.040 Uiso 1 1 calc R . .
C21 C 0.62527(16) 0.92326(16) 0.8869(6) 0.0268(12) Uani 1 1 d . . .
C22 C 0.79521(16) 0.99571(15) 0.7521(6) 0.0285(12) Uani 1 1 d . . .
C23 C 0.78467(15) 1.03444(15) 0.7447(5) 0.0267(11) Uani 1 1 d . . .
H23A H 0.8068 1.0526 0.7315 0.032 Uiso 1 1 calc R . .
C24 C 0.74058(16) 1.04611(14) 0.7572(6) 0.0254(11) Uani 1 1 d . . .
C25 C 0.70806(15) 1.01838(15) 0.7730(6) 0.0275(11) Uani 1 1 d . . .
H25A H 0.6788 1.0260 0.7820 0.033 Uiso 1 1 calc R . .
C26 C 0.71808(14) 0.97996(15) 0.7758(6) 0.0252(11) Uani 1 1 d . . .
C27 C 0.76251(15) 0.96874(14) 0.7666(6) 0.0268(11) Uani 1 1 d . . .
H27A H 0.7698 0.9428 0.7704 0.032 Uiso 1 1 calc R . .

loop_
_atom_site_aniso_label
_atom_site_aniso_U_11
_atom_site_aniso_U_22
_atom_site_aniso_U_33
_atom_site_aniso_U_23
_atom_site_aniso_U_13
_atom_site_aniso_U_12
Ag1 0.0360(2) 0.0375(2) 0.0304(2) 0.0091(2) 0.00773(19) 0.0026(2)
Ag2 0.0367(2) 0.0322(2) 0.0312(2) -0.0050(2) 0.01173(19) -0.00034(19)
N1 0.031(2) 0.024(2) 0.029(2) 0.0064(19) 0.0024(19) 0.001(2)
N2 0.026(2) 0.035(3) 0.036(3) 0.017(2) 0.002(2) 0.004(2)
N3 0.032(2) 0.028(2) 0.027(2) 0.001(2) -0.009(2) -0.003(2)
N4 0.034(2) 0.029(3) 0.024(2) -0.004(2) -0.006(2) 0.004(2)
N5 0.027(2) 0.026(2) 0.031(2) -0.005(2) 0.0092(19) 0.0027(19)
N6 0.021(2) 0.034(3) 0.033(2) -0.008(2) 0.0064(19) -0.005(2)
C1 0.027(3) 0.025(3) 0.031(3) 0.005(2) -0.002(2) -0.003(2)
C2 0.026(2) 0.031(3) 0.029(3) 0.007(3) -0.003(2) 0.002(2)
C3 0.034(3) 0.052(4) 0.047(4) 0.012(3) -0.005(3) 0.013(3)
C4 0.031(3) 0.079(5) 0.074(5) 0.007(4) -0.006(3) 0.029(4)
C5 0.029(3) 0.085(5) 0.061(5) 0.020(4) 0.018(3) 0.011(4)
C6 0.030(3) 0.064(4) 0.053(4) 0.013(4) 0.010(3) -0.005(3)
C7 0.026(3) 0.040(4) 0.036(3) 0.005(3) 0.003(2) 0.003(3)
C8 0.026(2) 0.032(3) 0.026(3) 0.002(2) -0.002(2) 0.001(2)
C9 0.043(3) 0.020(3) 0.028(3) 0.004(2) 0.002(2) 0.001(3)
C10 0.059(4) 0.037(4) 0.045(4) 0.002(3) -0.013(3) 0.000(3)
C11 0.082(5) 0.024(3) 0.070(5) -0.009(3) -0.008(4) 0.009(4)
C12 0.064(4) 0.030(4) 0.069(5) 0.012(3) -0.004(4) 0.024(4)
C13 0.045(4) 0.046(4) 0.032(3) 0.001(3) -0.013(3) 0.009(3)
C14 0.037(3) 0.024(3) 0.027(3) 0.003(2) 0.005(2) 0.008(3)
C15 0.023(2) 0.029(3) 0.028(3) 0.003(2) -0.002(2) 0.000(2)
C16 0.027(2) 0.029(3) 0.022(2) 0.003(2) 0.001(2) 0.002(2)
C17 0.044(3) 0.020(3) 0.029(3) -0.003(2) -0.001(3) 0.001(2)
C18 0.040(3) 0.023(3) 0.039(3) 0.005(2) -0.011(3) -0.013(3)
C19 0.030(3) 0.037(4) 0.042(3) 0.007(3) 0.002(3) -0.007(3)
C20 0.027(3) 0.039(3) 0.033(3) 0.003(3) 0.008(2) -0.001(3)
C21 0.025(3) 0.031(3) 0.024(3) 0.002(2) 0.002(2) 0.001(2)
C22 0.031(3) 0.029(3) 0.026(3) -0.001(3) 0.003(3) 0.005(2)
C23 0.026(3) 0.031(3) 0.023(3) -0.001(2) 0.002(2) -0.001(2)
C24 0.030(3) 0.024(3) 0.022(3) 0.000(2) 0.005(2) 0.003(2)
C25 0.018(2) 0.031(3) 0.034(3) -0.005(3) -0.004(3) 0.006(2)
C26 0.021(2) 0.031(3) 0.023(3) -0.003(2) 0.002(2) -0.002(2)
C27 0.030(3) 0.025(3) 0.025(3) -0.002(3) 0.007(3) 0.002(2)

loop_
_atom_type_symbol
_atom_type_description
_atom_type_scat_dispersion_real
_atom_type_scat_dispersion_imag
_atom_type_scat_source
C C 0.0033 0.0016 'International Tables Vol C Tables 4.2.6.8 and 6.1.1.4'
H H 0.0000 0.0000 'International Tables Vol C Tables 4.2.6.8 and 6.1.1.4'
N N 0.0061 0.0033 'International Tables Vol C Tables 4.2.6.8 and 6.1.1.4'
Ag Ag -0.8971 1.1015 'International Tables Vol C Tables 4.2.6.8 and 6.1.1.4'

loop_
_geom_angle_atom_site_label_1
_geom_angle_atom_site_label_2
_geom_angle_atom_site_label_3
_geom_angle
_geom_angle_site_symmetry_1
_geom_angle_site_symmetry_3
_geom_angle_publ_flag
N1 Ag1 N4 176.11(17) . 10_675 ?
N5 Ag2 N3 176.25(17) . 10_674 ?
C1 N1 C2 104.6(4) . . ?
C1 N1 Ag1 127.4(3) . . ?
C2 N1 Ag1 127.6(3) . . ?
C1 N2 C7 106.3(4) . . ?
C1 N2 H2A 126.9 . . ?
C7 N2 H2A 126.9 . . ?
C8 N3 C9 104.8(4) . . ?
C8 N3 Ag2 121.4(4) . 10_675 ?
C9 N3 Ag2 128.5(3) . 10_675 ?
C8 N4 C14 105.1(4) . . ?
C8 N4 Ag1 125.5(4) . 10_674 ?
C14 N4 Ag1 128.1(3) . 10_674 ?
C15 N5 C16 105.1(4) . . ?
C15 N5 Ag2 129.7(3) . . ?
C16 N5 Ag2 124.1(3) . . ?
C15 N6 C21 104.5(4) . . ?
N1 C1 N2 113.5(4) . . ?
N1 C1 C22 123.8(5) . . ?
N2 C1 C22 122.6(5) . . ?
C7 C2 N1 108.3(4) . . ?
C7 C2 C3 120.8(5) . . ?
N1 C2 C3 130.8(5) . . ?
C4 C3 C2 117.1(6) . . ?
C4 C3 H3A 121.5 . . ?
C2 C3 H3A 121.5 . . ?
C3 C4 C5 121.5(6) . . ?
C3 C4 H4A 119.2 . . ?
C5 C4 H4A 119.2 . . ?
C6 C5 C4 122.8(6) . . ?
C6 C5 H5A 118.6 . . ?
C4 C5 H5A 118.6 . . ?
C5 C6 C7 116.2(6) . . ?
C5 C6 H6A 121.9 . . ?
C7 C6 H6A 121.9 . . ?
N2 C7 C2 107.3(4) . . ?
N2 C7 C6 131.1(5) . . ?
C2 C7 C6 121.5(5) . . ?
N4 C8 N3 114.0(5) . . ?
N4 C8 C24 122.4(5) . . ?
N3 C8 C24 123.5(5) . . ?
C10 C9 N3 131.3(5) . . ?
C10 C9 C14 120.6(5) . . ?
N3 C9 C14 108.1(5) . . ?
C9 C10 C11 117.7(6) . . ?
C9 C10 H10A 121.1 . . ?
C11 C10 H10A 121.1 . . ?
C12 C11 C10 121.5(6) . . ?
C12 C11 H11A 119.3 . . ?
C10 C11 H11A 119.3 . . ?
C13 C12 C11 121.4(6) . . ?
C13 C12 H12A 119.3 . . ?
C11 C12 H12A 119.3 . . ?
C12 C13 C14 117.6(6) . . ?
C12 C13 H13A 121.2 . . ?
C14 C13 H13A 121.2 . . ?
N4 C14 C13 130.9(5) . . ?
N4 C14 C9 107.9(4) . . ?
C13 C14 C9 121.2(5) . . ?
N5 C15 N6 114.2(4) . . ?
N5 C15 C26 125.0(4) . . ?
N6 C15 C26 120.8(5) . . ?
C21 C16 N5 108.1(4) . . ?
C21 C16 C17 119.9(5) . . ?
N5 C16 C17 132.0(5) . . ?
C18 C17 C16 117.8(5) . . ?
C18 C17 H17A 121.1 . . ?
C16 C17 H17A 121.1 . . ?
C17 C18 C19 121.9(5) . . ?
C17 C18 H18A 119.1 . . ?
C19 C18 H18A 119.1 . . ?
C20 C19 C18 121.2(5) . . ?
C20 C19 H19A 119.4 . . ?
C18 C19 H19A 119.4 . . ?
C19 C20 C21 116.7(5) . . ?
C19 C20 H20A 121.7 . . ?
C21 C20 H20A 121.7 . . ?
C16 C21 C20 122.5(5) . . ?
C16 C21 N6 108.2(4) . . ?
C20 C21 N6 129.3(5) . . ?
C27 C22 C23 120.2(5) . . ?
C27 C22 C1 119.6(5) . . ?
C23 C22 C1 120.0(5) . . ?
C22 C23 C24 119.9(5) . . ?
C22 C23 H23A 120.1 . . ?
C24 C23 H23A 120.1 . . ?
C25 C24 C23 118.9(5) . . ?
C25 C24 C8 120.3(4) . . ?
C23 C24 C8 120.8(4) . . ?
C26 C25 C24 121.6(4) . . ?
C26 C25 H25A 119.2 . . ?
C24 C25 H25A 119.2 . . ?
C25 C26 C27 118.8(5) . . ?
C25 C26 C15 120.7(4) . . ?
C27 C26 C15 120.4(5) . . ?
C22 C27 C26 120.5(5) . . ?
C22 C27 H27A 119.7 . . ?
C26 C27 H27A 119.7 . . ?

loop_
_geom_bond_atom_site_label_1
_geom_bond_atom_site_label_2
_geom_bond_distance
_geom_bond_site_symmetry_2
_geom_bond_publ_flag
Ag1 N1 2.048(4) . ?
Ag1 N4 2.058(4) 10_675 ?
Ag2 N5 2.070(4) . ?
Ag2 N3 2.079(4) 10_674 ?
N1 C1 1.335(6) . ?
N1 C2 1.389(6) . ?
N2 C1 1.335(6) . ?
N2 C7 1.368(7) . ?
N2 H2A 0.8600 . ?
N3 C8 1.348(7) . ?
N3 C9 1.380(6) . ?
N3 Ag2 2.079(4) 10_675 ?
N4 C8 1.337(6) . ?
N4 C14 1.383(7) . ?
N4 Ag1 2.058(4) 10_674 ?
N5 C15 1.331(6) . ?
N5 C16 1.389(6) . ?
N6 C15 1.343(6) . ?
N6 C21 1.392(7) . ?
C1 C22 1.489(7) . ?
C2 C7 1.389(7) . ?
C2 C3 1.395(7) . ?
C3 C4 1.367(8) . ?
C3 H3A 0.9300 . ?
C4 C5 1.384(10) . ?
C4 H4A 0.9300 . ?
C5 C6 1.360(8) . ?
C5 H5A 0.9300 . ?
C6 C7 1.399(8) . ?
C6 H6A 0.9300 . ?
C8 C24 1.474(7) . ?
C9 C10 1.372(8) . ?
C9 C14 1.397(7) . ?
C10 C11 1.382(8) . ?
C10 H10A 0.9300 . ?
C11 C12 1.381(9) . ?
C11 H11A 0.9300 . ?
C12 C13 1.364(9) . ?
C12 H12A 0.9300 . ?
C13 C14 1.386(7) . ?
C13 H13A 0.9300 . ?
C15 C26 1.472(7) . ?
C16 C21 1.380(7) . ?
C16 C17 1.398(7) . ?
C17 C18 1.355(7) . ?
C17 H17A 0.9300 . ?
C18 C19 1.398(8) . ?
C18 H18A 0.9300 . ?
C19 C20 1.370(8) . ?
C19 H19A 0.9300 . ?
C20 C21 1.388(7) . ?
C20 H20A 0.9300 . ?
C22 C27 1.373(7) . ?
C22 C23 1.389(7) . ?
C23 C24 1.403(7) . ?
C23 H23A 0.9300 . ?
C24 C25 1.389(7) . ?
C25 C26 1.374(7) . ?
C25 H25A 0.9300 . ?
C26 C27 1.406(6) . ?
C27 H27A 0.9300 . ?

loop_
_geom_hbond_atom_site_label_D
_geom_hbond_atom_site_label_H
_geom_hbond_atom_site_label_A
_geom_hbond_distance_DH
_geom_hbond_distance_HA
_geom_hbond_distance_DA
_geom_hbond_angle_DHA
_geom_hbond_site_symmetry_A
N2 H2A N6 0.86 1.76 2.617(6) 174.7 10_674
